data_7700832
loop_
_publ_author_name
'Wang, Hui-Sheng'
'Long, Qiao-Qiao'
'Hu, Zhao-Bo'
'Yue, Lin'
'Yang, Feng-Jun'
'Yin, Cheng-Ling'
'Pan, Zhi-Quan'
'Zhang, Yi-Quan'
'Song, You'

_publ_section_title
;
 Synthesis, crystal structures and magnetic properties of a series of
 chair-like heterometallic [Fe<sub>4</sub>Ln<sub>2</sub>] (Ln =
 Gd<sup>III</sup>, Dy<sup>III</sup>, Ho<sup>III</sup>, and
 Er<sup>III</sup>) complexes with mixed organic ligands.
;
_journal_issue 35
_journal_name_full 'Dalton transactions (Cambridge, England : 2003)'
_journal_page_first 13472
_journal_page_last 13482
_journal_paper_doi 10.1039/c9dt02638j
_journal_volume 48
_journal_year 2019
_chemical_formula_sum 'C58 H54 Cl4 Fe4 Ho2 N12 O22'
_chemical_formula_weight 1966.19
_space_group_crystal_system triclinic
_space_group_IT_number 2
_space_group_name_Hall '-P 1'
_space_group_name_H-M_alt 'P -1'
_symmetry_space_group_name_Hall '-P 1'
_symmetry_space_group_name_H-M 'P -1'
_atom_sites_solution_hydrogens mixed
_audit_creation_method SHELXL-2014/7
_audit_update_record
;
2019-06-19 deposited with the CCDC.    2019-08-14 downloaded from the CCDC.
;
_cell_angle_alpha 81.4060(10)
_cell_angle_beta 83.0750(10)
_cell_angle_gamma 66.2000(10)
_cell_formula_units_Z 2
_cell_length_a 13.8523(5)
_cell_length_b 15.6979(6)
_cell_length_c 20.7364(9)
_cell_measurement_reflns_used 9838
_cell_measurement_temperature 173(2)
_cell_measurement_theta_max 25.40
_cell_measurement_theta_min 2.80
_cell_volume 4070.3(3)
_computing_cell_refinement 'Bruker SMART'
_computing_data_collection 'Bruker SMART'
_computing_data_reduction 'Bruker SAINT'
_computing_molecular_graphics 'Bruker SHELXTL'
_computing_publication_material 'Bruker SHELXTL'
_computing_structure_refinement 'SHELXL-2014/7 (Sheldrick, 2014)'
_computing_structure_solution 'SHELXS-97 (Sheldrick, 1990)'
_diffrn_ambient_temperature 173(2)
_diffrn_measured_fraction_theta_full 0.998
_diffrn_measured_fraction_theta_max 0.998
_diffrn_measurement_device_type 'PHOTON 100 CMOS detector'
_diffrn_measurement_method 'omega scan'
_diffrn_radiation_type MoK\a
_diffrn_radiation_wavelength 0.71073
_diffrn_reflns_av_R_equivalents 0.0313
_diffrn_reflns_av_unetI/netI 0.0311
_diffrn_reflns_Laue_measured_fraction_full 0.998
_diffrn_reflns_Laue_measured_fraction_max 0.998
_diffrn_reflns_limit_h_max 16
_diffrn_reflns_limit_h_min -16
_diffrn_reflns_limit_k_max 18
_diffrn_reflns_limit_k_min -18
_diffrn_reflns_limit_l_max 24
_diffrn_reflns_limit_l_min -24
_diffrn_reflns_number 47139
_diffrn_reflns_point_group_measured_fraction_full 0.998
_diffrn_reflns_point_group_measured_fraction_max 0.998
_diffrn_reflns_theta_full 25.000
_diffrn_reflns_theta_max 25.000
_diffrn_reflns_theta_min 2.744
_diffrn_source 'fine-focus sealed tube'
_exptl_absorpt_coefficient_mu 2.817
_exptl_absorpt_correction_T_max 0.7452
_exptl_absorpt_correction_T_min 0.6137
_exptl_absorpt_correction_type multi-scan
_exptl_absorpt_process_details 'SADABS (Bruker, 2014)'
_exptl_crystal_colour yellow
_exptl_crystal_density_diffrn 1.604
_exptl_crystal_description block
_exptl_crystal_F_000 1936
_exptl_crystal_size_max 0.34
_exptl_crystal_size_mid 0.33
_exptl_crystal_size_min 0.21
_refine_diff_density_max 1.707
_refine_diff_density_min -1.312
_refine_diff_density_rms 0.104
_refine_ls_extinction_method none
_refine_ls_goodness_of_fit_ref 1.057
_refine_ls_hydrogen_treatment constr
_refine_ls_matrix_type full
_refine_ls_number_parameters 919
_refine_ls_number_reflns 14300
_refine_ls_number_restraints 0
_refine_ls_restrained_S_all 1.057
_refine_ls_R_factor_all 0.0434
_refine_ls_R_factor_gt 0.0295
_refine_ls_shift/su_max 0.002
_refine_ls_shift/su_mean 0.000
_refine_ls_structure_factor_coef Fsqd
_refine_ls_weighting_details 'w=1/[\s^2^(Fo^2^)+(0.0308P)^2^+8.1008P] where P=(Fo^2^+2Fc^2^)/3'
_refine_ls_weighting_scheme calc
_refine_ls_wR_factor_gt 0.0670
_refine_ls_wR_factor_ref 0.0715
_reflns_Friedel_coverage 0.000
_reflns_number_gt 11736
_reflns_number_total 14300
_reflns_threshold_expression 'I > 2\s(I)'
_cod_data_source_file c9dt02638j2.cif
_cod_data_source_block complex_3
_cod_depositor_comments 'Adding full bibliography for 7700832--7700835.cif.'
_cod_database_code 7700832
_shelx_shelxl_version_number 2014/7
_shelx_space_group_comment
;
The symmetry employed for this shelxl refinement is uniquely defined
by the following loop, which should always be used as a source of
symmetry information in preference to the above space-group names.
They are only intended as comments.
;

loop_
_space_group_symop_operation_xyz
'x, y, z'
'-x, -y, -z'

loop_
_atom_site_label
_atom_site_type_symbol
_atom_site_fract_x
_atom_site_fract_y
_atom_site_fract_z
_atom_site_U_iso_or_equiv
_atom_site_adp_type
_atom_site_occupancy
_atom_site_site_symmetry_order
_atom_site_calc_flag
_atom_site_refinement_flags_posn
_atom_site_refinement_flags_adp
C1 C 0.1384(4) -0.1985(3) 0.3048(2) 0.0296(10) Uani 1 1 d . .
H1 H 0.0924 -0.1978 0.2741 0.035 Uiso 1 1 calc R U
C2 C 0.2054(4) -0.2832(3) 0.3332(2) 0.0317(10) Uani 1 1 d . .
H2 H 0.2068 -0.3400 0.3217 0.038 Uiso 1 1 calc R U
C3 C 0.2712(4) -0.2845(3) 0.3789(2) 0.0325(11) Uani 1 1 d . .
H3 H 0.3176 -0.3424 0.3997 0.039 Uiso 1 1 calc R U
C4 C 0.2684(3) -0.2006(3) 0.3941(2) 0.0263(9) Uani 1 1 d . .
H4 H 0.3126 -0.1998 0.4255 0.032 Uiso 1 1 calc R U
C5 C 0.2003(3) -0.1182(3) 0.36258(19) 0.0184(8) Uani 1 1 d . .
C6 C 0.1953(3) -0.0214(3) 0.37375(19) 0.0172(8) Uani 1 1 d . .
C7 C 0.3056(3) -0.0197(3) 0.35976(19) 0.0203(9) Uani 1 1 d . .
C8 C 0.3649(3) -0.0469(3) 0.3021(2) 0.0289(10) Uani 1 1 d . .
H8 H 0.3386 -0.0687 0.2706 0.035 Uiso 1 1 calc R U
C9 C 0.4625(4) -0.0417(4) 0.2911(3) 0.0407(12) Uani 1 1 d . .
H9 H 0.5057 -0.0620 0.2526 0.049 Uiso 1 1 calc R U
C10 C 0.4965(3) -0.0068(4) 0.3367(2) 0.0396(12) Uani 1 1 d . .
H10 H 0.5628 -0.0011 0.3296 0.048 Uiso 1 1 calc R U
C11 C 0.4338(3) 0.0200(4) 0.3928(2) 0.0339(11) Uani 1 1 d . .
H11 H 0.4579 0.0440 0.4242 0.041 Uiso 1 1 calc R U
C12 C -0.4007(3) 0.1333(3) 0.4611(2) 0.0287(10) Uani 1 1 d . .
H12 H -0.4399 0.1275 0.5012 0.034 Uiso 1 1 calc R U
C13 C -0.4455(3) 0.2092(3) 0.4159(2) 0.0294(10) Uani 1 1 d . .
H13 H -0.5151 0.2541 0.4241 0.035 Uiso 1 1 calc R U
C14 C -0.3874(3) 0.2188(3) 0.3582(2) 0.0299(10) Uani 1 1 d . .
H14 H -0.4163 0.2711 0.3265 0.036 Uiso 1 1 calc R U
C15 C -0.2875(3) 0.1523(3) 0.3472(2) 0.0244(9) Uani 1 1 d . .
H15 H -0.2465 0.1581 0.3079 0.029 Uiso 1 1 calc R U
C16 C -0.2472(3) 0.0764(3) 0.39436(18) 0.0160(8) Uani 1 1 d . .
C17 C -0.1422(3) -0.0467(3) 0.32345(18) 0.0177(8) Uani 1 1 d . .
C18 C -0.2056(3) -0.0960(3) 0.3225(2) 0.0268(10) Uani 1 1 d . .
H18 H -0.2447 -0.1078 0.3612 0.032 Uiso 1 1 calc R U
C19 C -0.2117(4) -0.1275(3) 0.2654(2) 0.0331(11) Uani 1 1 d . .
H19 H -0.2562 -0.1599 0.2638 0.040 Uiso 1 1 calc R U
C20 C -0.1521(3) -0.1114(3) 0.2101(2) 0.0277(10) Uani 1 1 d . .
H20 H -0.1557 -0.1318 0.1699 0.033 Uiso 1 1 calc R U
C21 C -0.0875(3) -0.0655(3) 0.21434(19) 0.0228(9) Uani 1 1 d . .
H21 H -0.0443 -0.0569 0.1768 0.027 Uiso 1 1 calc R U
C22 C -0.1383(3) -0.0040(3) 0.38461(18) 0.0160(8) Uani 1 1 d . .
C23 C 0.0026(3) 0.2935(3) 0.26622(19) 0.0216(9) Uani 1 1 d . .
C24 C 0.0186(4) 0.3668(3) 0.2275(2) 0.0305(10) Uani 1 1 d . .
H24 H -0.0100 0.3886 0.1860 0.037 Uiso 1 1 calc R U
C25 C 0.0775(4) 0.4083(3) 0.2507(2) 0.0384(12) Uani 1 1 d . .
H25 H 0.0886 0.4596 0.2254 0.046 Uiso 1 1 calc R U
C26 C 0.1201(4) 0.3740(3) 0.3111(2) 0.0327(11) Uani 1 1 d . .
H26 H 0.1630 0.3996 0.3268 0.039 Uiso 1 1 calc R U
C27 C 0.0990(3) 0.3018(3) 0.3480(2) 0.0238(9) Uani 1 1 d . .
C28 C -0.0558(3) 0.2415(3) 0.2434(2) 0.0256(9) Uani 1 1 d . .
H28A H -0.1304 0.2848 0.2379 0.031 Uiso 1 1 calc R U
H28B H -0.0238 0.2205 0.2002 0.031 Uiso 1 1 calc R U
C29 C 0.1408(4) 0.2606(3) 0.4142(2) 0.0262(10) Uani 1 1 d . .
H29A H 0.2167 0.2494 0.4123 0.031 Uiso 1 1 calc R U
H29B H 0.1027 0.3059 0.4462 0.031 Uiso 1 1 calc R U
C30 C 0.0137(3) 0.6336(4) 0.0620(2) 0.0375(12) Uani 1 1 d . .
H30 H -0.0166 0.6340 0.0232 0.045 Uiso 1 1 calc R U
C31 C -0.0519(4) 0.6633(4) 0.1167(3) 0.0439(13) Uani 1 1 d . .
H31 H -0.1265 0.6856 0.1152 0.053 Uiso 1 1 calc R U
C32 C -0.0079(4) 0.6601(3) 0.1736(3) 0.0388(12) Uani 1 1 d . .
H32 H -0.0517 0.6782 0.2122 0.047 Uiso 1 1 calc R U
C33 C 0.1000(3) 0.6305(3) 0.1742(2) 0.0278(10) Uani 1 1 d . .
H33 H 0.1319 0.6283 0.2128 0.033 Uiso 1 1 calc R U
C34 C 0.1611(3) 0.6038(3) 0.1168(2) 0.0225(9) Uani 1 1 d . .
C35 C 0.2821(3) 0.5677(3) 0.11455(19) 0.0183(8) Uani 1 1 d . .
C36 C 0.3136(3) 0.6394(3) 0.1386(2) 0.0207(9) Uani 1 1 d . .
C37 C 0.2774(4) 0.7321(3) 0.1119(2) 0.0298(10) Uani 1 1 d . .
H37 H 0.2319 0.7533 0.0769 0.036 Uiso 1 1 calc R U
C38 C 0.3078(4) 0.7933(3) 0.1364(3) 0.0388(12) Uani 1 1 d . .
H38 H 0.2838 0.8571 0.1185 0.047 Uiso 1 1 calc R U
C39 C 0.3741(4) 0.7606(3) 0.1877(2) 0.0361(11) Uani 1 1 d . .
H39 H 0.3960 0.8016 0.2056 0.043 Uiso 1 1 calc R U
C40 C 0.4072(4) 0.6675(3) 0.2120(2) 0.0292(10) Uani 1 1 d . .
H40 H 0.4528 0.6450 0.2470 0.035 Uiso 1 1 calc R U
C41 C 0.4133(4) 0.5327(3) -0.3077(2) 0.0292(10) Uani 1 1 d . .
H41 H 0.4639 0.5362 -0.3421 0.035 Uiso 1 1 calc R U
C42 C 0.3286(4) 0.5158(3) -0.3216(2) 0.0338(11) Uani 1 1 d . .
H42 H 0.3203 0.5087 -0.3650 0.041 Uiso 1 1 calc R U
C43 C 0.2554(4) 0.5091(3) -0.2713(2) 0.0335(11) Uani 1 1 d . .
H43 H 0.1973 0.4955 -0.2794 0.040 Uiso 1 1 calc R U
C44 C 0.2688(3) 0.5225(3) -0.2094(2) 0.0262(9) Uani 1 1 d . .
H44 H 0.2191 0.5188 -0.1744 0.031 Uiso 1 1 calc R U
C45 C 0.3536(3) 0.5410(3) -0.19807(19) 0.0192(8) Uani 1 1 d . .
C46 C 0.3685(3) 0.5631(3) -0.13082(18) 0.0170(8) Uani 1 1 d . .
C47 C 0.1451(3) 0.7533(3) -0.0581(2) 0.0300(10) Uani 1 1 d . .
H47 H 0.0955 0.7584 -0.0215 0.036 Uiso 1 1 calc R U
C48 C 0.1397(4) 0.8336(3) -0.0982(2) 0.0328(11) Uani 1 1 d . .
H48 H 0.0870 0.8928 -0.0894 0.039 Uiso 1 1 calc R U
C49 C 0.2121(3) 0.8264(3) -0.1512(2) 0.0298(10) Uani 1 1 d . .
H49 H 0.2099 0.8806 -0.1795 0.036 Uiso 1 1 calc R U
C50 C 0.2879(3) 0.7390(3) -0.1625(2) 0.0253(9) Uani 1 1 d . .
H50 H 0.3391 0.7325 -0.1983 0.030 Uiso 1 1 calc R U
C51 C 0.2883(3) 0.6615(3) -0.12107(18) 0.0167(8) Uani 1 1 d . .
C52 C 0.2469(3) 0.2867(3) 0.1100(2) 0.0226(9) Uani 1 1 d . .
C53 C 0.1977(4) 0.2263(3) 0.1344(2) 0.0319(10) Uani 1 1 d . .
H53 H 0.1477 0.2201 0.1099 0.038 Uiso 1 1 calc R U
C54 C 0.2222(4) 0.1745(3) 0.1952(2) 0.0325(11) Uani 1 1 d . .
H54 H 0.1903 0.1317 0.2121 0.039 Uiso 1 1 calc R U
C55 C 0.2933(4) 0.1862(3) 0.2304(2) 0.0319(10) Uani 1 1 d . .
H55 H 0.3089 0.1535 0.2728 0.038 Uiso 1 1 calc R U
C56 C 0.3419(3) 0.2464(3) 0.2033(2) 0.0235(9) Uani 1 1 d . .
C57 C 0.2206(3) 0.3496(3) 0.0460(2) 0.0271(10) Uani 1 1 d . .
H57A H 0.2372 0.3105 0.0097 0.033 Uiso 1 1 calc R U
H57B H 0.1440 0.3892 0.0474 0.033 Uiso 1 1 calc R U
C58 C 0.4222(4) 0.2610(3) 0.2389(2) 0.0263(9) Uani 1 1 d . .
H58A H 0.3890 0.2848 0.2811 0.032 Uiso 1 1 calc R U
H58B H 0.4818 0.2001 0.2484 0.032 Uiso 1 1 calc R U
Cl1 Cl 0.09551(8) 0.02281(7) 0.17942(5) 0.0265(2) Uani 1 1 d . .
Cl2 Cl 0.32535(9) 0.13313(8) 0.51895(5) 0.0322(3) Uani 1 1 d . .
Cl3 Cl 0.10241(8) 0.52465(8) -0.06722(5) 0.0310(2) Uani 1 1 d . .
Cl4 Cl 0.35005(9) 0.46018(8) 0.31740(5) 0.0326(2) Uani 1 1 d . .
Fe1 Fe 0.02425(4) 0.02766(4) 0.28529(3) 0.01538(12) Uani 1 1 d . .
Fe2 Fe 0.22172(4) 0.06278(4) 0.48630(3) 0.01788(12) Uani 1 1 d . .
Fe3 Fe 0.23672(4) 0.53341(4) -0.01406(3) 0.01860(12) Uani 1 1 d . .
Fe4 Fe 0.43220(4) 0.45471(4) 0.21420(3) 0.01878(12) Uani 1 1 d . .
Ho1 Ho -0.00565(2) 0.14758(2) 0.39775(2) 0.01507(5) Uani 1 1 d . .
Ho2 Ho 0.42861(2) 0.37344(2) 0.08746(2) 0.01633(5) Uani 1 1 d . .
N1 N 0.1350(3) -0.1156(2) 0.31879(16) 0.0199(7) Uani 1 1 d . .
N2 N 0.3387(2) 0.0132(3) 0.40470(16) 0.0227(8) Uani 1 1 d . .
N3 N -0.3032(2) 0.0668(2) 0.45069(16) 0.0210(7) Uani 1 1 d . .
N4 N -0.0830(2) -0.0321(2) 0.26993(15) 0.0177(7) Uani 1 1 d . .
N5 N 0.0400(3) 0.2630(2) 0.32551(16) 0.0193(7) Uani 1 1 d . .
N6 N -0.1825(3) 0.3087(3) 0.44150(18) 0.0313(9) Uani 1 1 d . .
N7 N 0.1200(3) 0.6038(2) 0.06185(18) 0.0258(8) Uani 1 1 d . .
N8 N 0.3776(3) 0.6074(2) 0.18824(17) 0.0233(8) Uani 1 1 d . .
N9 N 0.4270(3) 0.5447(2) -0.24625(16) 0.0228(8) Uani 1 1 d . .
N10 N 0.2185(3) 0.6679(2) -0.06946(16) 0.0209(7) Uani 1 1 d . .
N11 N 0.3203(3) 0.2939(2) 0.14389(16) 0.0221(7) Uani 1 1 d . .
N12 N 0.5492(4) 0.1948(3) 0.0385(2) 0.0416(10) Uani 1 1 d . .
O1 O 0.12865(19) 0.04761(17) 0.33039(12) 0.0161(5) Uani 1 1 d . .
O2 O 0.1563(2) -0.00163(18) 0.43823(12) 0.0177(6) Uani 1 1 d . .
O3 O -0.1219(2) -0.07228(17) 0.43815(12) 0.0159(5) Uani 1 1 d . .
O4 O -0.05787(19) 0.02963(17) 0.37422(12) 0.0148(5) Uani 1 1 d . .
O5 O -0.0532(2) 0.16322(17) 0.28733(12) 0.0171(6) Uani 1 1 d . .
O6 O 0.1287(2) 0.17561(18) 0.43527(13) 0.0198(6) Uani 1 1 d . .
O7 O -0.0893(3) 0.2981(2) 0.45048(16) 0.0347(8) Uani 1 1 d . .
O8 O -0.1910(2) 0.2540(2) 0.40573(16) 0.0377(8) Uani 1 1 d . .
O9 O -0.2598(3) 0.3693(2) 0.46588(17) 0.0482(10) Uani 1 1 d . .
O10 O -0.0569(2) 0.11161(19) 0.50541(12) 0.0194(6) Uani 1 1 d . .
H10B H -0.0031 0.0785 0.5270 0.023 Uiso 1 1 d R U
H10A H -0.0964 0.0816 0.5073 0.023 Uiso 1 1 d R U
O11 O 0.3266(2) 0.54861(18) 0.05082(12) 0.0177(6) Uani 1 1 d . .
O12 O 0.3179(2) 0.48402(18) 0.15658(13) 0.0187(6) Uani 1 1 d . .
O13 O 0.3505(2) 0.49846(18) -0.08189(13) 0.0177(6) Uani 1 1 d . .
O14 O 0.4719(2) 0.55881(18) -0.13041(12) 0.0166(6) Uani 1 1 d . .
O15 O 0.2780(2) 0.40751(19) 0.03412(13) 0.0213(6) Uani 1 1 d . .
O16 O 0.4615(2) 0.32465(18) 0.20211(13) 0.0205(6) Uani 1 1 d . .
O17 O 0.4557(3) 0.2381(2) 0.02548(16) 0.0350(8) Uani 1 1 d . .
O18 O 0.5814(3) 0.2254(2) 0.0810(2) 0.0594(12) Uani 1 1 d . .
O19 O 0.6084(4) 0.1259(3) 0.0111(3) 0.0814(16) Uani 1 1 d . .
O20 O 0.5139(2) 0.39550(18) -0.01307(13) 0.0203(6) Uani 1 1 d . .
H20B H 0.5200 0.3556 -0.0385 0.024 Uiso 1 1 d R U
H20A H 0.5736 0.3972 -0.0097 0.024 Uiso 1 1 d R U
O21 O 0.6372(5) 0.7060(5) 0.1167(3) 0.126(2) Uani 1 1 d . .
H21A H 0.6467 0.6489 0.1174 0.151 Uiso 1 1 d R U
H21B H 0.6113 0.7349 0.0807 0.151 Uiso 1 1 d R U
O22 O 0.0228(5) 0.2788(6) 0.5744(3) 0.154(3) Uani 1 1 d . .
H22A H 0.0565 0.2197 0.5770 0.185 Uiso 1 1 d R U
H22B H -0.0135 0.2956 0.5410 0.185 Uiso 1 1 d R U

loop_
_atom_site_aniso_label
_atom_site_aniso_U_11
_atom_site_aniso_U_22
_atom_site_aniso_U_33
_atom_site_aniso_U_23
_atom_site_aniso_U_13
_atom_site_aniso_U_12
C1 0.031(2) 0.022(2) 0.035(3) -0.0068(19) 0.000(2) -0.010(2)
C2 0.034(3) 0.019(2) 0.039(3) -0.0069(19) 0.004(2) -0.008(2)
C3 0.029(2) 0.019(2) 0.038(3) 0.0029(19) 0.001(2) 0.000(2)
C4 0.023(2) 0.027(2) 0.024(2) 0.0012(18) -0.0038(17) -0.0046(19)
C5 0.0164(19) 0.0147(19) 0.020(2) -0.0027(16) 0.0041(16) -0.0026(16)
C6 0.0135(19) 0.020(2) 0.018(2) -0.0021(16) -0.0005(15) -0.0065(17)
C7 0.0140(19) 0.022(2) 0.021(2) 0.0050(16) 0.0010(16) -0.0059(17)
C8 0.026(2) 0.032(2) 0.028(2) -0.0065(19) 0.0032(18) -0.011(2)
C9 0.025(2) 0.054(3) 0.040(3) -0.012(2) 0.014(2) -0.015(2)
C10 0.018(2) 0.068(4) 0.035(3) -0.002(2) 0.0051(19) -0.022(2)
C11 0.021(2) 0.056(3) 0.028(3) 0.000(2) -0.0027(18) -0.020(2)
C12 0.017(2) 0.038(3) 0.025(2) -0.0034(19) -0.0015(17) -0.004(2)
C13 0.015(2) 0.029(2) 0.038(3) -0.007(2) -0.0024(18) -0.0010(19)
C14 0.031(2) 0.025(2) 0.030(3) 0.0017(19) -0.0087(19) -0.006(2)
C15 0.018(2) 0.028(2) 0.026(2) -0.0007(18) -0.0018(17) -0.0081(19)
C16 0.0149(19) 0.022(2) 0.0125(19) -0.0031(15) -0.0008(15) -0.0087(17)
C17 0.0152(19) 0.020(2) 0.016(2) -0.0011(16) -0.0042(15) -0.0043(17)
C18 0.029(2) 0.033(2) 0.025(2) -0.0039(19) 0.0028(18) -0.020(2)
C19 0.038(3) 0.044(3) 0.030(3) -0.012(2) 0.000(2) -0.027(2)
C20 0.038(3) 0.032(2) 0.020(2) -0.0095(18) -0.0061(18) -0.017(2)
C21 0.029(2) 0.024(2) 0.015(2) -0.0023(16) -0.0016(17) -0.0093(19)
C22 0.0165(19) 0.0178(19) 0.0145(19) 0.0011(15) -0.0022(15) -0.0084(17)
C23 0.023(2) 0.019(2) 0.020(2) 0.0055(16) -0.0022(16) -0.0080(18)
C24 0.042(3) 0.023(2) 0.026(2) 0.0113(18) -0.011(2) -0.015(2)
C25 0.055(3) 0.028(3) 0.036(3) 0.011(2) -0.007(2) -0.025(2)
C26 0.038(3) 0.031(3) 0.036(3) 0.001(2) -0.003(2) -0.022(2)
C27 0.029(2) 0.020(2) 0.025(2) -0.0004(17) 0.0006(18) -0.0134(19)
C28 0.033(2) 0.027(2) 0.016(2) 0.0062(17) -0.0101(17) -0.012(2)
C29 0.035(2) 0.025(2) 0.029(2) 0.0038(18) -0.0073(19) -0.023(2)
C30 0.017(2) 0.051(3) 0.042(3) -0.010(2) 0.000(2) -0.009(2)
C31 0.018(2) 0.047(3) 0.064(4) -0.015(3) 0.006(2) -0.009(2)
C32 0.027(3) 0.035(3) 0.048(3) -0.013(2) 0.016(2) -0.009(2)
C33 0.025(2) 0.025(2) 0.030(2) -0.0069(18) 0.0086(18) -0.0081(19)
C34 0.021(2) 0.0138(19) 0.031(2) -0.0030(17) 0.0042(17) -0.0055(17)
C35 0.021(2) 0.0156(19) 0.017(2) 0.0030(15) -0.0005(16) -0.0076(17)
C36 0.018(2) 0.017(2) 0.023(2) -0.0049(16) 0.0064(16) -0.0047(17)
C37 0.031(2) 0.025(2) 0.031(3) -0.0033(19) -0.0028(19) -0.008(2)
C38 0.045(3) 0.019(2) 0.048(3) -0.002(2) 0.003(2) -0.010(2)
C39 0.042(3) 0.024(2) 0.046(3) -0.013(2) 0.001(2) -0.016(2)
C40 0.032(2) 0.031(2) 0.030(2) -0.0128(19) 0.0003(19) -0.015(2)
C41 0.036(3) 0.039(3) 0.014(2) -0.0032(18) -0.0023(18) -0.017(2)
C42 0.046(3) 0.036(3) 0.021(2) -0.004(2) -0.009(2) -0.016(2)
C43 0.033(3) 0.036(3) 0.034(3) -0.009(2) -0.010(2) -0.013(2)
C44 0.025(2) 0.028(2) 0.028(2) -0.0067(18) -0.0013(18) -0.012(2)
C45 0.022(2) 0.0139(19) 0.018(2) -0.0017(15) -0.0038(16) -0.0031(17)
C46 0.018(2) 0.0175(19) 0.014(2) 0.0008(15) -0.0014(15) -0.0063(17)
C47 0.023(2) 0.025(2) 0.029(2) -0.0043(19) 0.0033(18) 0.0026(19)
C48 0.033(3) 0.024(2) 0.031(3) -0.0062(19) -0.008(2) 0.002(2)
C49 0.034(3) 0.022(2) 0.027(2) 0.0049(18) -0.0070(19) -0.006(2)
C50 0.031(2) 0.024(2) 0.021(2) 0.0014(17) -0.0033(18) -0.0110(19)
C51 0.0148(19) 0.020(2) 0.016(2) -0.0004(15) -0.0073(15) -0.0057(17)
C52 0.021(2) 0.026(2) 0.024(2) -0.0005(17) 0.0004(17) -0.0139(19)
C53 0.037(3) 0.038(3) 0.033(3) -0.001(2) 0.000(2) -0.028(2)
C54 0.035(3) 0.037(3) 0.034(3) -0.001(2) 0.001(2) -0.024(2)
C55 0.040(3) 0.029(2) 0.029(3) 0.0081(19) -0.001(2) -0.021(2)
C56 0.027(2) 0.019(2) 0.024(2) -0.0014(17) 0.0034(17) -0.0095(18)
C57 0.032(2) 0.033(2) 0.027(2) 0.0019(19) -0.0034(19) -0.025(2)
C58 0.037(3) 0.021(2) 0.022(2) 0.0085(17) -0.0055(18) -0.015(2)
Cl1 0.0314(6) 0.0342(6) 0.0161(5) -0.0043(4) 0.0035(4) -0.0159(5)
Cl2 0.0331(6) 0.0493(7) 0.0275(6) -0.0006(5) -0.0049(4) -0.0303(6)
Cl3 0.0224(5) 0.0468(7) 0.0269(6) 0.0033(5) -0.0056(4) -0.0185(5)
Cl4 0.0379(6) 0.0384(6) 0.0213(5) -0.0039(5) 0.0073(4) -0.0170(5)
Fe1 0.0175(3) 0.0166(3) 0.0128(3) -0.0011(2) -0.0002(2) -0.0079(2)
Fe2 0.0174(3) 0.0251(3) 0.0148(3) 0.0011(2) -0.0025(2) -0.0129(3)
Fe3 0.0145(3) 0.0207(3) 0.0192(3) 0.0013(2) -0.0014(2) -0.0066(2)
Fe4 0.0211(3) 0.0202(3) 0.0160(3) -0.0012(2) 0.0016(2) -0.0102(2)
Ho1 0.01714(9) 0.01562(9) 0.01406(9) -0.00035(7) -0.00097(7) -0.00854(8)
Ho2 0.01715(10) 0.01531(9) 0.01750(10) 0.00013(7) -0.00038(7) -0.00826(8)
N1 0.0205(17) 0.0169(17) 0.0222(18) -0.0018(14) 0.0008(14) -0.0078(15)
N2 0.0148(16) 0.037(2) 0.0192(18) 0.0017(15) -0.0012(13) -0.0143(16)
N3 0.0160(17) 0.0226(18) 0.0202(18) -0.0018(14) -0.0046(13) -0.0027(15)
N4 0.0205(17) 0.0166(16) 0.0141(17) -0.0002(13) -0.0019(13) -0.0055(14)
N5 0.0228(18) 0.0174(17) 0.0188(18) 0.0021(13) -0.0045(14) -0.0094(15)
N6 0.033(2) 0.026(2) 0.022(2) 0.0020(16) -0.0036(16) 0.0002(18)
N7 0.0157(17) 0.028(2) 0.031(2) -0.0007(16) -0.0001(15) -0.0081(16)
N8 0.0241(18) 0.0235(18) 0.0224(19) -0.0051(15) 0.0032(14) -0.0101(16)
N9 0.0292(19) 0.0173(17) 0.0196(18) -0.0010(14) 0.0024(15) -0.0084(15)
N10 0.0184(17) 0.0186(17) 0.0221(18) -0.0013(14) -0.0032(14) -0.0036(15)
N11 0.0257(18) 0.0217(18) 0.0215(19) -0.0005(14) 0.0028(14) -0.0139(16)
N12 0.050(3) 0.020(2) 0.050(3) -0.0079(19) -0.010(2) -0.005(2)
O1 0.0141(13) 0.0133(13) 0.0180(14) 0.0022(11) -0.0038(10) -0.0032(11)
O2 0.0155(13) 0.0264(15) 0.0143(14) -0.0007(11) 0.0011(10) -0.0126(12)
O3 0.0180(13) 0.0168(13) 0.0137(13) 0.0015(10) -0.0018(10) -0.0086(11)
O4 0.0143(13) 0.0153(13) 0.0165(14) -0.0008(10) 0.0003(10) -0.0080(11)
O5 0.0222(14) 0.0147(13) 0.0140(14) 0.0021(10) -0.0021(11) -0.0077(12)
O6 0.0257(15) 0.0199(14) 0.0197(15) 0.0029(11) -0.0061(11) -0.0155(12)
O7 0.0370(19) 0.0285(17) 0.041(2) -0.0138(14) 0.0060(15) -0.0143(15)
O8 0.0293(17) 0.0395(19) 0.040(2) -0.0157(16) -0.0080(14) -0.0041(15)
O9 0.039(2) 0.043(2) 0.039(2) -0.0173(17) 0.0065(16) 0.0101(17)
O10 0.0179(14) 0.0273(15) 0.0160(14) 0.0013(11) -0.0031(11) -0.0126(12)
O11 0.0157(13) 0.0191(14) 0.0165(14) -0.0006(11) 0.0009(11) -0.0060(12)
O12 0.0205(14) 0.0174(14) 0.0168(14) -0.0006(11) 0.0038(11) -0.0078(12)
O13 0.0192(14) 0.0168(14) 0.0186(14) -0.0003(11) 0.0007(11) -0.0098(12)
O14 0.0161(13) 0.0181(14) 0.0164(14) -0.0001(11) -0.0005(10) -0.0084(12)
O15 0.0206(14) 0.0235(15) 0.0225(15) 0.0019(12) -0.0030(11) -0.0127(12)
O16 0.0221(14) 0.0188(14) 0.0211(15) 0.0020(11) -0.0003(11) -0.0104(12)
O17 0.0331(19) 0.0305(18) 0.046(2) -0.0134(15) 0.0012(15) -0.0155(16)
O18 0.065(3) 0.032(2) 0.070(3) -0.0197(19) -0.041(2) 0.0081(19)
O19 0.075(3) 0.043(2) 0.107(4) -0.048(3) -0.024(3) 0.015(2)
O20 0.0189(14) 0.0211(15) 0.0217(15) -0.0045(11) 0.0029(11) -0.0091(12)
O21 0.103(5) 0.144(6) 0.115(5) 0.017(4) 0.007(4) -0.046(4)
O22 0.113(5) 0.207(8) 0.098(5) 0.007(5) -0.007(4) -0.025(6)

loop_
_atom_type_symbol
_atom_type_description
_atom_type_scat_dispersion_real
_atom_type_scat_dispersion_imag
_atom_type_scat_source
C C 0.0033 0.0016 'International Tables Vol C Tables 4.2.6.8 and 6.1.1.4'
H H 0.0000 0.0000 'International Tables Vol C Tables 4.2.6.8 and 6.1.1.4'
Cl Cl 0.1484 0.1585 'International Tables Vol C Tables 4.2.6.8 and 6.1.1.4'
Fe Fe 0.3463 0.8444 'International Tables Vol C Tables 4.2.6.8 and 6.1.1.4'
Ho Ho -0.2175 4.6783 'International Tables Vol C Tables 4.2.6.8 and 6.1.1.4'
N N 0.0061 0.0033 'International Tables Vol C Tables 4.2.6.8 and 6.1.1.4'
O O 0.0106 0.0060 'International Tables Vol C Tables 4.2.6.8 and 6.1.1.4'

loop_
_geom_angle_atom_site_label_1
_geom_angle_atom_site_label_2
_geom_angle_atom_site_label_3
_geom_angle
_geom_angle_site_symmetry_1
_geom_angle_site_symmetry_3
N1 C1 C2 122.6(4) . .
N1 C1 H1 118.7 . .
C2 C1 H1 118.7 . .
C1 C2 C3 118.9(4) . .
C1 C2 H2 120.5 . .
C3 C2 H2 120.5 . .
C2 C3 C4 119.2(4) . .
C2 C3 H3 120.4 . .
C4 C3 H3 120.4 . .
C5 C4 C3 118.6(4) . .
C5 C4 H4 120.7 . .
C3 C4 H4 120.7 . .
N1 C5 C4 122.9(4) . .
N1 C5 C6 114.7(3) . .
C4 C5 C6 122.3(4) . .
O1 C6 O2 108.9(3) . .
O1 C6 C7 107.7(3) . .
O2 C6 C7 110.7(3) . .
O1 C6 C5 109.5(3) . .
O2 C6 C5 110.6(3) . .
C7 C6 C5 109.4(3) . .
N2 C7 C8 122.3(4) . .
N2 C7 C6 116.3(3) . .
C8 C7 C6 121.4(4) . .
C9 C8 C7 119.1(4) . .
C9 C8 H8 120.4 . .
C7 C8 H8 120.4 . .
C10 C9 C8 118.8(4) . .
C10 C9 H9 120.6 . .
C8 C9 H9 120.6 . .
C9 C10 C11 119.5(4) . .
C9 C10 H10 120.2 . .
C11 C10 H10 120.2 . .
N2 C11 C10 121.9(4) . .
N2 C11 H11 119.0 . .
C10 C11 H11 119.0 . .
N3 C12 C13 122.5(4) . .
N3 C12 H12 118.8 . .
C13 C12 H12 118.8 . .
C12 C13 C14 118.8(4) . .
C12 C13 H13 120.6 . .
C14 C13 H13 120.6 . .
C15 C14 C13 119.4(4) . .
C15 C14 H14 120.3 . .
C13 C14 H14 120.3 . .
C14 C15 C16 119.1(4) . .
C14 C15 H15 120.4 . .
C16 C15 H15 120.4 . .
N3 C16 C15 121.7(4) . .
N3 C16 C22 115.6(3) . .
C15 C16 C22 122.6(3) . .
N4 C17 C18 121.3(4) . .
N4 C17 C22 116.8(3) . .
C18 C17 C22 121.9(3) . .
C19 C18 C17 119.7(4) . .
C19 C18 H18 120.2 . .
C17 C18 H18 120.2 . .
C18 C19 C20 119.1(4) . .
C18 C19 H19 120.4 . .
C20 C19 H19 120.4 . .
C21 C20 C19 118.8(4) . .
C21 C20 H20 120.6 . .
C19 C20 H20 120.6 . .
N4 C21 C20 122.5(4) . .
N4 C21 H21 118.7 . .
C20 C21 H21 118.7 . .
O3 C22 O4 111.7(3) . .
O3 C22 C17 108.8(3) . .
O4 C22 C17 109.1(3) . .
O3 C22 C16 109.7(3) . .
O4 C22 C16 111.0(3) . .
C17 C22 C16 106.5(3) . .
N5 C23 C24 121.9(4) . .
N5 C23 C28 116.1(3) . .
C24 C23 C28 122.0(4) . .
C23 C24 C25 118.6(4) . .
C23 C24 H24 120.7 . .
C25 C24 H24 120.7 . .
C26 C25 C24 119.5(4) . .
C26 C25 H25 120.3 . .
C24 C25 H25 120.3 . .
C27 C26 C25 118.9(4) . .
C27 C26 H26 120.5 . .
C25 C26 H26 120.5 . .
N5 C27 C26 121.2(4) . .
N5 C27 C29 116.1(3) . .
C26 C27 C29 122.8(4) . .
O5 C28 C23 112.6(3) . .
O5 C28 H28A 109.1 . .
C23 C28 H28A 109.1 . .
O5 C28 H28B 109.1 . .
C23 C28 H28B 109.1 . .
H28A C28 H28B 107.8 . .
O6 C29 C27 111.7(3) . .
O6 C29 H29A 109.3 . .
C27 C29 H29A 109.3 . .
O6 C29 H29B 109.3 . .
C27 C29 H29B 109.3 . .
H29A C29 H29B 107.9 . .
N7 C30 C31 122.1(5) . .
N7 C30 H30 118.9 . .
C31 C30 H30 118.9 . .
C30 C31 C32 119.0(4) . .
C30 C31 H31 120.5 . .
C32 C31 H31 120.5 . .
C33 C32 C31 119.6(4) . .
C33 C32 H32 120.2 . .
C31 C32 H32 120.2 . .
C32 C33 C34 118.3(5) . .
C32 C33 H33 120.9 . .
C34 C33 H33 120.9 . .
N7 C34 C33 123.0(4) . .
N7 C34 C35 116.1(3) . .
C33 C34 C35 120.9(4) . .
O12 C35 O11 108.7(3) . .
O12 C35 C36 109.3(3) . .
O11 C35 C36 111.1(3) . .
O12 C35 C34 107.4(3) . .
O11 C35 C34 110.7(3) . .
C36 C35 C34 109.5(3) . .
O12 C35 Ho2 49.50(16) . .
O11 C35 Ho2 59.18(17) . .
C36 C35 Ho2 125.8(2) . .
C34 C35 Ho2 124.1(2) . .
N8 C36 C37 121.8(4) . .
N8 C36 C35 115.8(3) . .
C37 C36 C35 122.4(4) . .
C38 C37 C36 119.4(4) . .
C38 C37 H37 120.3 . .
C36 C37 H37 120.3 . .
C37 C38 C39 119.1(4) . .
C37 C38 H38 120.4 . .
C39 C38 H38 120.4 . .
C40 C39 C38 118.6(4) . .
C40 C39 H39 120.7 . .
C38 C39 H39 120.7 . .
N8 C40 C39 122.5(4) . .
N8 C40 H40 118.7 . .
C39 C40 H40 118.7 . .
N9 C41 C42 122.1(4) . .
N9 C41 H41 118.9 . .
C42 C41 H41 118.9 . .
C41 C42 C43 119.1(4) . .
C41 C42 H42 120.4 . .
C43 C42 H42 120.4 . .
C44 C43 C42 118.5(4) . .
C44 C43 H43 120.7 . .
C42 C43 H43 120.7 . .
C45 C44 C43 120.3(4) . .
C45 C44 H44 119.8 . .
C43 C44 H44 119.8 . .
N9 C45 C44 121.5(4) . .
N9 C45 C46 116.0(3) . .
C44 C45 C46 122.4(4) . .
O13 C46 O14 110.7(3) . .
O13 C46 C51 109.9(3) . .
O14 C46 C51 110.1(3) . .
O13 C46 C45 109.5(3) . .
O14 C46 C45 109.0(3) . .
C51 C46 C45 107.6(3) . .
N10 C47 C48 122.1(4) . .
N10 C47 H47 119.0 . .
C48 C47 H47 119.0 . .
C49 C48 C47 119.0(4) . .
C49 C48 H48 120.5 . .
C47 C48 H48 120.5 . .
C48 C49 C50 118.9(4) . .
C48 C49 H49 120.5 . .
C50 C49 H49 120.5 . .
C51 C50 C49 119.2(4) . .
C51 C50 H50 120.4 . .
C49 C50 H50 120.4 . .
N10 C51 C50 122.3(4) . .
N10 C51 C46 115.5(3) . .
C50 C51 C46 122.2(4) . .
N11 C52 C53 120.6(4) . .
N11 C52 C57 116.4(3) . .
C53 C52 C57 123.0(4) . .
C52 C53 C54 119.5(4) . .
C52 C53 H53 120.3 . .
C54 C53 H53 120.3 . .
C55 C54 C53 119.1(4) . .
C55 C54 H54 120.4 . .
C53 C54 H54 120.4 . .
C54 C55 C56 119.1(4) . .
C54 C55 H55 120.4 . .
C56 C55 H55 120.4 . .
N11 C56 C55 121.4(4) . .
N11 C56 C58 116.9(3) . .
C55 C56 C58 121.7(4) . .
O15 C57 C52 111.6(3) . .
O15 C57 H57A 109.3 . .
C52 C57 H57A 109.3 . .
O15 C57 H57B 109.3 . .
C52 C57 H57B 109.3 . .
H57A C57 H57B 108.0 . .
O16 C58 C56 112.0(3) . .
O16 C58 H58A 109.2 . .
C56 C58 H58A 109.2 . .
O16 C58 H58B 109.2 . .
C56 C58 H58B 109.2 . .
H58A C58 H58B 107.9 . .
O1 Fe1 O5 83.35(11) . .
O1 Fe1 O4 86.46(10) . .
O5 Fe1 O4 79.71(10) . .
O1 Fe1 N4 157.32(11) . .
O5 Fe1 N4 109.00(11) . .
O4 Fe1 N4 77.52(11) . .
O1 Fe1 N1 75.90(11) . .
O5 Fe1 N1 156.56(12) . .
O4 Fe1 N1 88.14(11) . .
N4 Fe1 N1 87.51(12) . .
O1 Fe1 Cl1 102.24(8) . .
O5 Fe1 Cl1 100.79(8) . .
O4 Fe1 Cl1 171.29(8) . .
N4 Fe1 Cl1 94.20(9) . .
N1 Fe1 Cl1 94.24(9) . .
O3 Fe2 O6 95.33(11) 2_556 .
O3 Fe2 O2 93.12(10) 2_556 .
O6 Fe2 O2 83.10(11) . .
O3 Fe2 N2 164.73(12) 2_556 .
O6 Fe2 N2 95.10(12) . .
O2 Fe2 N2 77.11(11) . .
O3 Fe2 N3 77.36(11) 2_556 2_556
O6 Fe2 N3 171.04(12) . 2_556
O2 Fe2 N3 92.05(12) . 2_556
N2 Fe2 N3 91.13(13) . 2_556
O3 Fe2 Cl2 100.88(8) 2_556 .
O6 Fe2 Cl2 95.54(8) . .
O2 Fe2 Cl2 166.01(8) . .
N2 Fe2 Cl2 89.18(9) . .
N3 Fe2 Cl2 90.97(9) 2_556 .
O13 Fe3 O15 95.67(11) . .
O13 Fe3 O11 94.34(11) . .
O15 Fe3 O11 82.44(11) . .
O13 Fe3 N10 77.25(11) . .
O15 Fe3 N10 170.66(12) . .
O11 Fe3 N10 91.93(11) . .
O13 Fe3 N7 165.05(12) . .
O15 Fe3 N7 95.03(12) . .
O11 Fe3 N7 76.77(12) . .
N10 Fe3 N7 90.91(13) . .
O13 Fe3 Cl3 99.65(8) . .
O15 Fe3 Cl3 95.46(8) . .
O11 Fe3 Cl3 166.00(8) . .
N10 Fe3 Cl3 91.78(9) . .
N7 Fe3 Cl3 89.68(10) . .
O12 Fe4 O16 83.53(11) . .
O12 Fe4 O14 85.47(10) . 2_665
O16 Fe4 O14 80.06(11) . 2_665
O12 Fe4 N9 157.79(12) . 2_665
O16 Fe4 N9 107.04(12) . 2_665
O14 Fe4 N9 77.46(11) 2_665 2_665
O12 Fe4 N8 76.39(12) . .
O16 Fe4 N8 156.86(12) . .
O14 Fe4 N8 86.95(11) 2_665 .
N9 Fe4 N8 88.48(13) 2_665 .
O12 Fe4 Cl4 104.06(8) . .
O16 Fe4 Cl4 99.43(8) . .
O14 Fe4 Cl4 170.37(8) 2_665 .
N9 Fe4 Cl4 93.61(9) 2_665 .
N8 Fe4 Cl4 96.52(9) . .
O10 Ho1 O6 88.57(9) . .
O10 Ho1 O1 127.36(9) . .
O6 Ho1 O1 85.55(9) . .
O10 Ho1 O4 85.47(9) . .
O6 Ho1 O4 144.64(9) . .
O1 Ho1 O4 70.96(8) . .
O10 Ho1 O5 142.17(9) . .
O6 Ho1 O5 129.21(9) . .
O1 Ho1 O5 66.40(9) . .
O4 Ho1 O5 65.00(8) . .
O10 Ho1 N5 142.79(10) . .
O6 Ho1 N5 67.74(10) . .
O1 Ho1 N5 80.72(10) . .
O4 Ho1 N5 130.41(10) . .
O5 Ho1 N5 66.58(10) . .
O10 Ho1 O8 77.80(10) . .
O6 Ho1 O8 123.47(10) . .
O1 Ho1 O8 144.48(10) . .
O4 Ho1 O8 89.18(10) . .
O5 Ho1 O8 78.64(10) . .
N5 Ho1 O8 91.44(11) . .
O10 Ho1 O7 72.01(10) . .
O6 Ho1 O7 72.25(10) . .
O1 Ho1 O7 150.82(9) . .
O4 Ho1 O7 137.20(9) . .
O5 Ho1 O7 113.62(10) . .
N5 Ho1 O7 73.54(11) . .
O8 Ho1 O7 51.29(11) . .
O10 Ho1 O2 76.23(8) . .
O6 Ho1 O2 64.44(9) . .
O1 Ho1 O2 54.26(8) . .
O4 Ho1 O2 80.30(8) . .
O5 Ho1 O2 118.25(8) . .
N5 Ho1 O2 114.63(9) . .
O8 Ho1 O2 152.62(10) . .
O7 Ho1 O2 126.06(10) . .
O10 Ho1 N6 70.85(10) . .
O6 Ho1 N6 98.14(11) . .
O1 Ho1 N6 161.67(9) . .
O4 Ho1 N6 112.54(10) . .
O5 Ho1 N6 98.12(9) . .
N5 Ho1 N6 84.08(11) . .
O8 Ho1 N6 25.60(11) . .
O7 Ho1 N6 25.91(10) . .
O2 Ho1 N6 143.12(9) . .
O15 Ho2 O20 88.58(9) . .
O15 Ho2 O12 85.53(10) . .
O20 Ho2 O12 129.59(9) . .
O15 Ho2 O14 143.70(9) . 2_665
O20 Ho2 O14 86.50(9) . 2_665
O12 Ho2 O14 70.49(9) . 2_665
O15 Ho2 N11 67.88(10) . .
O20 Ho2 N11 142.70(10) . .
O12 Ho2 N11 78.85(10) . .
O14 Ho2 N11 129.61(10) 2_665 .
O15 Ho2 O16 129.80(9) . .
O20 Ho2 O16 141.44(9) . .
O12 Ho2 O16 66.50(9) . .
O14 Ho2 O16 65.03(9) 2_665 .
N11 Ho2 O16 66.38(10) . .
O15 Ho2 O18 121.84(11) . .
O20 Ho2 O18 76.43(13) . .
O12 Ho2 O18 145.20(11) . .
O14 Ho2 O18 91.80(11) 2_665 .
N11 Ho2 O18 91.46(14) . .
O16 Ho2 O18 78.95(11) . .
O15 Ho2 O17 71.03(10) . .
O20 Ho2 O17 72.66(10) . .
O12 Ho2 O17 148.06(10) . .
O14 Ho2 O17 140.03(10) 2_665 .
N11 Ho2 O17 72.45(11) . .
O16 Ho2 O17 112.43(10) . .
O18 Ho2 O17 50.81(11) . .
O15 Ho2 O11 65.14(9) . .
O20 Ho2 O11 77.12(8) . .
O12 Ho2 O11 55.14(8) . .
O14 Ho2 O11 78.72(8) 2_665 .
N11 Ho2 O11 114.66(10) . .
O16 Ho2 O11 118.67(8) . .
O18 Ho2 O11 152.36(13) . .
O17 Ho2 O11 126.56(10) . .
O15 Ho2 N12 96.24(11) . .
O20 Ho2 N12 70.18(11) . .
O12 Ho2 N12 160.23(11) . .
O14 Ho2 N12 115.60(11) 2_665 .
N11 Ho2 N12 83.58(12) . .
O16 Ho2 N12 98.16(11) . .
O18 Ho2 N12 25.76(12) . .
O17 Ho2 N12 25.31(11) . .
O11 Ho2 N12 142.79(10) . .
O15 Ho2 C35 73.99(10) . .
O20 Ho2 C35 103.94(10) . .
O12 Ho2 C35 27.09(9) . .
O14 Ho2 C35 72.41(10) 2_665 .
N11 Ho2 C35 97.03(11) . .
O16 Ho2 C35 92.12(10) . .
O18 Ho2 C35 164.07(11) . .
O17 Ho2 C35 144.90(11) . .
O11 Ho2 C35 28.05(9) . .
N12 Ho2 C35 168.99(12) . .
C5 N1 C1 117.7(4) . .
C5 N1 Fe1 113.8(2) . .
C1 N1 Fe1 128.3(3) . .
C7 N2 C11 118.2(4) . .
C7 N2 Fe2 114.0(2) . .
C11 N2 Fe2 127.5(3) . .
C12 N3 C16 118.5(3) . .
C12 N3 Fe2 128.1(3) . 2_556
C16 N3 Fe2 113.4(2) . 2_556
C17 N4 C21 118.5(3) . .
C17 N4 Fe1 115.1(2) . .
C21 N4 Fe1 125.9(3) . .
C23 N5 C27 119.9(3) . .
C23 N5 Ho1 121.5(3) . .
C27 N5 Ho1 118.4(3) . .
O9 N6 O8 122.1(4) . .
O9 N6 O7 121.5(4) . .
O8 N6 O7 116.4(3) . .
O9 N6 Ho1 172.1(3) . .
O8 N6 Ho1 56.5(2) . .
O7 N6 Ho1 60.6(2) . .
C34 N7 C30 118.0(4) . .
C34 N7 Fe3 114.4(3) . .
C30 N7 Fe3 126.8(3) . .
C40 N8 C36 118.6(4) . .
C40 N8 Fe4 128.1(3) . .
C36 N8 Fe4 113.1(3) . .
C45 N9 C41 118.3(4) . .
C45 N9 Fe4 115.0(3) . 2_665
C41 N9 Fe4 125.8(3) . 2_665
C51 N10 C47 118.5(4) . .
C51 N10 Fe3 114.0(3) . .
C47 N10 Fe3 127.5(3) . .
C56 N11 C52 120.2(3) . .
C56 N11 Ho2 121.3(3) . .
C52 N11 Ho2 117.8(3) . .
O19 N12 O17 121.8(4) . .
O19 N12 O18 121.6(4) . .
O17 N12 O18 116.6(4) . .
O19 N12 Ho2 170.2(4) . .
O17 N12 Ho2 60.6(2) . .
O18 N12 Ho2 56.9(2) . .
C6 O1 Fe1 122.7(2) . .
C6 O1 Ho1 104.6(2) . .
Fe1 O1 Ho1 91.32(10) . .
C6 O2 Fe2 118.8(2) . .
C6 O2 Ho1 92.3(2) . .
Fe2 O2 Ho1 97.59(10) . .
C22 O3 Fe2 123.9(2) . 2_556
C22 O4 Fe1 120.7(2) . .
C22 O4 Ho1 144.3(2) . .
Fe1 O4 Ho1 88.82(9) . .
C28 O5 Fe1 133.1(2) . .
C28 O5 Ho1 120.3(2) . .
Fe1 O5 Ho1 89.67(9) . .
C29 O6 Fe2 129.4(2) . .
C29 O6 Ho1 120.0(2) . .
Fe2 O6 Ho1 110.12(11) . .
N6 O7 Ho1 93.5(2) . .
N6 O8 Ho1 97.9(2) . .
Ho1 O10 H10B 110.6 . .
Ho1 O10 H10A 110.5 . .
H10B O10 H10A 108.8 . .
C35 O11 Fe3 118.6(2) . .
C35 O11 Ho2 92.8(2) . .
Fe3 O11 Ho2 97.63(10) . .
C35 O12 Fe4 121.6(2) . .
C35 O12 Ho2 103.4(2) . .
Fe4 O12 Ho2 91.79(10) . .
C46 O13 Fe3 123.3(2) . .
C46 O14 Fe4 120.6(2) . 2_665
C46 O14 Ho2 142.4(2) . 2_665
Fe4 O14 Ho2 89.29(9) 2_665 2_665
C57 O15 Fe3 128.5(2) . .
C57 O15 Ho2 121.6(2) . .
Fe3 O15 Ho2 109.12(11) . .
C58 O16 Fe4 129.8(3) . .
C58 O16 Ho2 121.0(2) . .
Fe4 O16 Ho2 89.30(10) . .
N12 O17 Ho2 94.1(2) . .
N12 O18 Ho2 97.4(3) . .
Ho2 O20 H20B 112.9 . .
Ho2 O20 H20A 112.9 . .
H20B O20 H20A 110.4 . .
H21A O21 H21B 107.9 . .
H22A O22 H22B 108.0 . .

loop_
_geom_bond_atom_site_label_1
_geom_bond_atom_site_label_2
_geom_bond_distance
_geom_bond_site_symmetry_2
C1 N1 1.356(5) .
C1 C2 1.371(6) .
C1 H1 0.9500 .
C2 C3 1.384(7) .
C2 H2 0.9500 .
C3 C4 1.384(6) .
C3 H3 0.9500 .
C4 C5 1.379(6) .
C4 H4 0.9500 .
C5 N1 1.342(5) .
C5 C6 1.545(5) .
C6 O1 1.391(4) .
C6 O2 1.411(5) .
C6 C7 1.529(5) .
C7 N2 1.336(5) .
C7 C8 1.385(6) .
C8 C9 1.377(6) .
C8 H8 0.9500 .
C9 C10 1.374(7) .
C9 H9 0.9500 .
C10 C11 1.376(6) .
C10 H10 0.9500 .
C11 N2 1.355(5) .
C11 H11 0.9500 .
C12 N3 1.348(5) .
C12 C13 1.376(6) .
C12 H12 0.9500 .
C13 C14 1.384(6) .
C13 H13 0.9500 .
C14 C15 1.373(6) .
C14 H14 0.9500 .
C15 C16 1.391(6) .
C15 H15 0.9500 .
C16 N3 1.347(5) .
C16 C22 1.541(5) .
C17 N4 1.347(5) .
C17 C18 1.388(6) .
C17 C22 1.537(5) .
C18 C19 1.375(6) .
C18 H18 0.9500 .
C19 C20 1.383(6) .
C19 H19 0.9500 .
C20 C21 1.373(6) .
C20 H20 0.9500 .
C21 N4 1.353(5) .
C21 H21 0.9500 .
C22 O3 1.394(4) .
C22 O4 1.396(4) .
C23 N5 1.337(5) .
C23 C24 1.380(6) .
C23 C28 1.512(6) .
C24 C25 1.392(7) .
C24 H24 0.9500 .
C25 C26 1.387(7) .
C25 H25 0.9500 .
C26 C27 1.381(6) .
C26 H26 0.9500 .
C27 N5 1.354(5) .
C27 C29 1.504(6) .
C28 O5 1.407(5) .
C28 H28A 0.9900 .
C28 H28B 0.9900 .
C29 O6 1.410(5) .
C29 H29A 0.9900 .
C29 H29B 0.9900 .
C30 N7 1.353(5) .
C30 C31 1.377(7) .
C30 H30 0.9500 .
C31 C32 1.379(7) .
C31 H31 0.9500 .
C32 C33 1.375(6) .
C32 H32 0.9500 .
C33 C34 1.388(6) .
C33 H33 0.9500 .
C34 N7 1.334(6) .
C34 C35 1.534(5) .
C35 O12 1.402(4) .
C35 O11 1.411(5) .
C35 C36 1.524(5) .
C35 Ho2 2.996(4) .
C36 N8 1.344(5) .
C36 C37 1.384(6) .
C37 C38 1.370(7) .
C37 H37 0.9500 .
C38 C39 1.390(7) .
C38 H38 0.9500 .
C39 C40 1.375(6) .
C39 H39 0.9500 .
C40 N8 1.343(5) .
C40 H40 0.9500 .
C41 N9 1.362(5) .
C41 C42 1.372(6) .
C41 H41 0.9500 .
C42 C43 1.389(7) .
C42 H42 0.9500 .
C43 C44 1.376(6) .
C43 H43 0.9500 .
C44 C45 1.374(6) .
C44 H44 0.9500 .
C45 N9 1.349(5) .
C45 C46 1.542(5) .
C46 O13 1.398(4) .
C46 O14 1.408(4) .
C46 C51 1.522(5) .
C47 N10 1.350(5) .
C47 C48 1.382(6) .
C47 H47 0.9500 .
C48 C49 1.381(6) .
C48 H48 0.9500 .
C49 C50 1.383(6) .
C49 H49 0.9500 .
C50 C51 1.378(6) .
C50 H50 0.9500 .
C51 N10 1.340(5) .
C52 N11 1.352(5) .
C52 C53 1.383(6) .
C52 C57 1.518(6) .
C53 C54 1.392(6) .
C53 H53 0.9500 .
C54 C55 1.378(6) .
C54 H54 0.9500 .
C55 C56 1.388(6) .
C55 H55 0.9500 .
C56 N11 1.341(5) .
C56 C58 1.513(6) .
C57 O15 1.409(5) .
C57 H57A 0.9900 .
C57 H57B 0.9900 .
C58 O16 1.410(5) .
C58 H58A 0.9900 .
C58 H58B 0.9900 .
Cl1 Fe1 2.2948(11) .
Cl2 Fe2 2.3401(11) .
Cl3 Fe3 2.3327(12) .
Cl4 Fe4 2.2959(12) .
Fe1 O1 1.960(3) .
Fe1 O5 1.963(3) .
Fe1 O4 2.044(2) .
Fe1 N4 2.126(3) .
Fe1 N1 2.214(3) .
Fe2 O3 1.942(3) 2_556
Fe2 O6 1.961(3) .
Fe2 O2 2.024(3) .
Fe2 N2 2.193(3) .
Fe2 N3 2.197(3) 2_556
Fe3 O13 1.940(3) .
Fe3 O15 1.966(3) .
Fe3 O11 2.039(3) .
Fe3 N10 2.180(3) .
Fe3 N7 2.185(4) .
Fe4 O12 1.962(3) .
Fe4 O16 1.964(3) .
Fe4 O14 2.038(3) 2_665
Fe4 N9 2.139(4) 2_665
Fe4 N8 2.203(3) .
Ho1 O10 2.318(3) .
Ho1 O6 2.318(3) .
Ho1 O1 2.355(3) .
Ho1 O4 2.372(2) .
Ho1 O5 2.409(3) .
Ho1 N5 2.411(3) .
Ho1 O8 2.436(3) .
Ho1 O7 2.525(3) .
Ho1 O2 2.617(3) .
Ho1 N6 2.893(4) .
Ho2 O15 2.311(3) .
Ho2 O20 2.320(3) .
Ho2 O12 2.342(3) .
Ho2 O14 2.363(3) 2_665
Ho2 N11 2.415(3) .
Ho2 O16 2.425(3) .
Ho2 O18 2.440(3) .
Ho2 O17 2.523(3) .
Ho2 O11 2.576(3) .
Ho2 N12 2.889(4) .
N3 Fe2 2.197(3) 2_556
N6 O9 1.224(5) .
N6 O8 1.262(5) .
N6 O7 1.267(5) .
N9 Fe4 2.139(4) 2_665
N12 O19 1.233(5) .
N12 O17 1.238(5) .
N12 O18 1.266(5) .
O3 Fe2 1.942(3) 2_556
O10 H10B 0.8501 .
O10 H10A 0.8501 .
O14 Fe4 2.038(3) 2_665
O14 Ho2 2.363(3) 2_665
O20 H20B 0.8500 .
O20 H20A 0.8501 .
O21 H21A 0.8500 .
O21 H21B 0.8501 .
O22 H22A 0.8501 .
O22 H22B 0.8500 .

loop_
_geom_hbond_atom_site_label_D
_geom_hbond_atom_site_label_H
_geom_hbond_atom_site_label_A
_geom_hbond_distance_DH
_geom_hbond_distance_HA
_geom_hbond_distance_DA
_geom_hbond_angle_DHA
_geom_hbond_site_symmetry_A
O22 H22B O7 0.85 2.25 3.074(8) 164.4 .
O22 H22A O3 0.85 2.18 3.006(9) 165.5 2_556
O21 H21B O17 0.85 2.40 3.216(8) 159.8 2_665
O21 H21A O13 0.85 2.52 3.328(8) 160.3 2_665
O20 H20A O11 0.85 1.95 2.684(4) 143.7 2_665
O10 H10A O2 0.85 1.93 2.678(4) 145.9 2_556
O10 H10B O4 0.85 2.45 3.183(4) 144.5 2_556
O10 H10B O3 0.85 1.92 2.670(4) 146.9 2_556

loop_
_geom_torsion_atom_site_label_1
_geom_torsion_atom_site_label_2
_geom_torsion_atom_site_label_3
_geom_torsion_atom_site_label_4
_geom_torsion
_geom_torsion_site_symmetry_4
N1 C1 C2 C3 1.2(7) .
C1 C2 C3 C4 -0.9(7) .
C2 C3 C4 C5 -0.3(6) .
C3 C4 C5 N1 1.2(6) .
C3 C4 C5 C6 -177.1(4) .
N1 C5 C6 O1 -5.1(4) .
C4 C5 C6 O1 173.3(3) .
N1 C5 C6 O2 114.9(4) .
C4 C5 C6 O2 -66.7(5) .
N1 C5 C6 C7 -122.9(4) .
C4 C5 C6 C7 55.5(5) .
O1 C6 C7 N2 109.0(4) .
O2 C6 C7 N2 -10.0(5) .
C5 C6 C7 N2 -132.0(4) .
O1 C6 C7 C8 -68.1(5) .
O2 C6 C7 C8 173.0(4) .
C5 C6 C7 C8 50.9(5) .
N2 C7 C8 C9 1.4(7) .
C6 C7 C8 C9 178.3(4) .
C7 C8 C9 C10 -2.2(7) .
C8 C9 C10 C11 1.6(8) .
C9 C10 C11 N2 -0.1(8) .
N3 C12 C13 C14 -1.7(7) .
C12 C13 C14 C15 0.8(7) .
C13 C14 C15 C16 0.2(7) .
C14 C15 C16 N3 -0.4(6) .
C14 C15 C16 C22 176.8(4) .
N4 C17 C18 C19 -2.6(6) .
C22 C17 C18 C19 175.7(4) .
C17 C18 C19 C20 1.6(7) .
C18 C19 C20 C21 0.9(7) .
C19 C20 C21 N4 -2.6(7) .
N4 C17 C22 O3 -131.8(3) .
C18 C17 C22 O3 49.8(5) .
N4 C17 C22 O4 -9.7(4) .
C18 C17 C22 O4 171.9(3) .
N4 C17 C22 C16 110.1(4) .
C18 C17 C22 C16 -68.3(5) .
N3 C16 C22 O3 0.8(5) .
C15 C16 C22 O3 -176.6(3) .
N3 C16 C22 O4 -123.1(3) .
C15 C16 C22 O4 59.5(5) .
N3 C16 C22 C17 118.3(4) .
C15 C16 C22 C17 -59.1(5) .
N5 C23 C24 C25 1.5(7) .
C28 C23 C24 C25 -176.9(4) .
C23 C24 C25 C26 1.2(7) .
C24 C25 C26 C27 -2.7(7) .
C25 C26 C27 N5 1.6(7) .
C25 C26 C27 C29 -179.5(4) .
N5 C23 C28 O5 -4.9(5) .
C24 C23 C28 O5 173.5(4) .
N5 C27 C29 O6 12.2(5) .
C26 C27 C29 O6 -166.8(4) .
N7 C30 C31 C32 -1.9(8) .
C30 C31 C32 C33 2.2(8) .
C31 C32 C33 C34 -0.6(7) .
C32 C33 C34 N7 -1.5(6) .
C32 C33 C34 C35 -178.4(4) .
N7 C34 C35 O12 -113.2(4) .
C33 C34 C35 O12 63.9(5) .
N7 C34 C35 O11 5.3(5) .
C33 C34 C35 O11 -177.6(3) .
N7 C34 C35 C36 128.2(4) .
C33 C34 C35 C36 -54.7(5) .
N7 C34 C35 Ho2 -60.8(4) .
C33 C34 C35 Ho2 116.3(4) .
O12 C35 C36 N8 7.5(5) .
O11 C35 C36 N8 -112.5(4) .
C34 C35 C36 N8 124.9(4) .
Ho2 C35 C36 N8 -46.0(4) .
O12 C35 C36 C37 -171.4(4) .
O11 C35 C36 C37 68.6(5) .
C34 C35 C36 C37 -54.0(5) .
Ho2 C35 C36 C37 135.1(3) .
N8 C36 C37 C38 0.3(6) .
C35 C36 C37 C38 179.2(4) .
C36 C37 C38 C39 -0.2(7) .
C37 C38 C39 C40 0.2(7) .
C38 C39 C40 N8 -0.3(7) .
N9 C41 C42 C43 -1.0(7) .
C41 C42 C43 C44 1.9(7) .
C42 C43 C44 C45 -0.7(7) .
C43 C44 C45 N9 -1.5(6) .
C43 C44 C45 C46 175.9(4) .
N9 C45 C46 O13 -136.3(3) .
C44 C45 C46 O13 46.2(5) .
N9 C45 C46 O14 -15.1(4) .
C44 C45 C46 O14 167.4(4) .
N9 C45 C46 C51 104.2(4) .
C44 C45 C46 C51 -73.3(5) .
N10 C47 C48 C49 -0.4(7) .
C47 C48 C49 C50 -0.2(7) .
C48 C49 C50 C51 0.8(6) .
C49 C50 C51 N10 -1.0(6) .
C49 C50 C51 C46 179.3(4) .
O13 C46 C51 N10 0.2(4) .
O14 C46 C51 N10 -122.0(3) .
C45 C46 C51 N10 119.4(4) .
O13 C46 C51 C50 179.9(3) .
O14 C46 C51 C50 57.7(5) .
C45 C46 C51 C50 -60.9(5) .
N11 C52 C53 C54 1.8(7) .
C57 C52 C53 C54 -176.6(4) .
C52 C53 C54 C55 1.4(7) .
C53 C54 C55 C56 -2.6(7) .
C54 C55 C56 N11 0.6(7) .
C54 C55 C56 C58 -178.8(4) .
N11 C52 C57 O15 -1.4(5) .
C53 C52 C57 O15 177.0(4) .
N11 C56 C58 O16 0.3(5) .
C55 C56 C58 O16 179.7(4) .
C4 C5 N1 C1 -0.9(6) .
C6 C5 N1 C1 177.5(3) .
C4 C5 N1 Fe1 173.8(3) .
C6 C5 N1 Fe1 -7.7(4) .
C2 C1 N1 C5 -0.3(6) .
C2 C1 N1 Fe1 -174.2(3) .
C8 C7 N2 C11 0.1(6) .
C6 C7 N2 C11 -177.0(4) .
C8 C7 N2 Fe2 174.5(3) .
C6 C7 N2 Fe2 -2.5(4) .
C10 C11 N2 C7 -0.7(7) .
C10 C11 N2 Fe2 -174.3(4) .
C13 C12 N3 C16 1.5(6) .
C13 C12 N3 Fe2 -176.2(3) 2_556
C15 C16 N3 C12 -0.4(6) .
C22 C16 N3 C12 -177.8(3) .
C15 C16 N3 Fe2 177.6(3) 2_556
C22 C16 N3 Fe2 0.2(4) 2_556
C18 C17 N4 C21 0.9(6) .
C22 C17 N4 C21 -177.5(3) .
C18 C17 N4 Fe1 -171.7(3) .
C22 C17 N4 Fe1 9.9(4) .
C20 C21 N4 C17 1.7(6) .
C20 C21 N4 Fe1 173.5(3) .
C24 C23 N5 C27 -2.7(6) .
C28 C23 N5 C27 175.8(4) .
C24 C23 N5 Ho1 172.6(3) .
C28 C23 N5 Ho1 -8.9(5) .
C26 C27 N5 C23 1.1(6) .
C29 C27 N5 C23 -177.9(4) .
C26 C27 N5 Ho1 -174.4(3) .
C29 C27 N5 Ho1 6.6(5) .
C33 C34 N7 C30 1.8(6) .
C35 C34 N7 C30 178.9(4) .
C33 C34 N7 Fe3 -168.8(3) .
C35 C34 N7 Fe3 8.3(4) .
C31 C30 N7 C34 -0.1(7) .
C31 C30 N7 Fe3 169.2(4) .
C39 C40 N8 C36 0.3(6) .
C39 C40 N8 Fe4 174.2(3) .
C37 C36 N8 C40 -0.4(6) .
C35 C36 N8 C40 -179.3(3) .
C37 C36 N8 Fe4 -175.1(3) .
C35 C36 N8 Fe4 5.9(4) .
C44 C45 N9 C41 2.4(6) .
C46 C45 N9 C41 -175.2(3) .
C44 C45 N9 Fe4 -167.5(3) 2_665
C46 C45 N9 Fe4 15.0(4) 2_665
C42 C41 N9 C45 -1.1(6) .
C42 C41 N9 Fe4 167.6(3) 2_665
C50 C51 N10 C47 0.4(6) .
C46 C51 N10 C47 -179.9(4) .
C50 C51 N10 Fe3 178.9(3) .
C46 C51 N10 Fe3 -1.3(4) .
C48 C47 N10 C51 0.3(6) .
C48 C47 N10 Fe3 -178.0(3) .
C55 C56 N11 C52 2.6(6) .
C58 C56 N11 C52 -177.9(4) .
C55 C56 N11 Ho2 -167.4(3) .
C58 C56 N11 Ho2 12.1(5) .
C53 C52 N11 C56 -3.8(6) .
C57 C52 N11 C56 174.7(4) .
C53 C52 N11 Ho2 166.6(3) .
C57 C52 N11 Ho2 -15.0(5) .
O2 C6 O1 Fe1 -102.4(3) .
C7 C6 O1 Fe1 137.5(3) .
C5 C6 O1 Fe1 18.6(4) .
O2 C6 O1 Ho1 -1.1(3) .
C7 C6 O1 Ho1 -121.2(3) .
C5 C6 O1 Ho1 119.9(3) .
O1 C6 O2 Fe2 -99.0(3) .
C7 C6 O2 Fe2 19.3(4) .
C5 C6 O2 Fe2 140.7(2) .
O1 C6 O2 Ho1 1.0(3) .
C7 C6 O2 Ho1 119.2(3) .
C5 C6 O2 Ho1 -119.4(3) .
O4 C22 O3 Fe2 121.8(3) 2_556
C17 C22 O3 Fe2 -117.7(3) 2_556
C16 C22 O3 Fe2 -1.6(4) 2_556
O3 C22 O4 Fe1 125.5(3) .
C17 C22 O4 Fe1 5.2(4) .
C16 C22 O4 Fe1 -111.8(3) .
O3 C22 O4 Ho1 -92.9(4) .
C17 C22 O4 Ho1 146.9(3) .
C16 C22 O4 Ho1 29.9(5) .
C23 C28 O5 Fe1 -105.9(4) .
C23 C28 O5 Ho1 16.6(4) .
C27 C29 O6 Fe2 144.5(3) .
C27 C29 O6 Ho1 -26.9(5) .
O9 N6 O7 Ho1 171.2(4) .
O8 N6 O7 Ho1 -9.3(4) .
O9 N6 O8 Ho1 -170.8(4) .
O7 N6 O8 Ho1 9.8(4) .
O12 C35 O11 Fe3 99.8(3) .
C36 C35 O11 Fe3 -139.8(3) .
C34 C35 O11 Fe3 -17.9(4) .
Ho2 C35 O11 Fe3 100.24(18) .
O12 C35 O11 Ho2 -0.4(3) .
C36 C35 O11 Ho2 119.9(3) .
C34 C35 O11 Ho2 -118.2(3) .
O11 C35 O12 Fe4 101.1(3) .
C36 C35 O12 Fe4 -20.4(4) .
C34 C35 O12 Fe4 -139.1(3) .
Ho2 C35 O12 Fe4 100.6(2) .
O11 C35 O12 Ho2 0.5(3) .
C36 C35 O12 Ho2 -121.0(3) .
C34 C35 O12 Ho2 120.3(3) .
O14 C46 O13 Fe3 123.1(3) .
C51 C46 O13 Fe3 1.3(4) .
C45 C46 O13 Fe3 -116.8(3) .
O13 C46 O14 Fe4 128.9(2) 2_665
C51 C46 O14 Fe4 -109.4(3) 2_665
C45 C46 O14 Fe4 8.5(4) 2_665
O13 C46 O14 Ho2 -92.9(4) 2_665
C51 C46 O14 Ho2 28.8(5) 2_665
C45 C46 O14 Ho2 146.7(3) 2_665
C52 C57 O15 Fe3 -150.0(3) .
C52 C57 O15 Ho2 18.6(5) .
C56 C58 O16 Fe4 106.4(4) .
C56 C58 O16 Ho2 -12.4(5) .
O19 N12 O17 Ho2 -169.0(5) .
O18 N12 O17 Ho2 10.5(5) .
O19 N12 O18 Ho2 168.6(5) .
O17 N12 O18 Ho2 -10.9(5) .
